data_1546222
loop_
_publ_author_name
'Yuan, Xiaoqian'
'Dong, Shupeng'
'Liu, Zhen'
'Wu, Guibing'
'Zou, Chuncheng'
'Ye, Jinxing'

_publ_section_title
;
 Enantioselective Michael Addition of Photogenerated o-Quinodimethanes to
 Enones Catalyzed by Chiral Amino Acid Esters.
;
_journal_issue 9
_journal_name_full 'Organic letters'
_journal_page_first 2322
_journal_page_last 2325
_journal_paper_doi 10.1021/acs.orglett.7b00862
_journal_volume 19
_journal_year 2017
_chemical_absolute_configuration ad
_chemical_formula_sum 'C20 H17 Br O'
_chemical_formula_weight 353.24
_chemical_name_systematic
; 
 ? 
;
_space_group_crystal_system monoclinic
_space_group_IT_number 4
_space_group_name_Hall 'P 2yb'
_space_group_name_H-M_alt 'P 1 21 1'
_symmetry_space_group_name_Hall 'P 2yb'
_symmetry_space_group_name_H-M 'P 1 21 1'
_atom_sites_solution_hydrogens mixed
_audit_creation_method SHELXL-2013
_cell_angle_alpha 90
_cell_angle_beta 93.296(3)
_cell_angle_gamma 90
_cell_formula_units_Z 4
_cell_length_a 9.4386(11)
_cell_length_b 11.6291(13)
_cell_length_c 14.6798(17)
_cell_measurement_reflns_used 1331
_cell_measurement_temperature 293(2)
_cell_measurement_theta_max 37.711
_cell_measurement_theta_min 4.471
_cell_volume 1608.6(3)
_computing_cell_refinement 'Bruker SMART'
_computing_data_collection 'Bruker SMART'
_computing_data_reduction 'Bruker SHELXTL'
_computing_molecular_graphics 'Bruker SHELXTL'
_computing_publication_material 'Bruker SHELXTL'
_computing_structure_refinement 'SHELXL-2013 (Sheldrick, 2013)'
_computing_structure_solution 'Bruker SHELXTL'
_diffrn_ambient_temperature 293(2)
_diffrn_measured_fraction_theta_full 0.998
_diffrn_measured_fraction_theta_max 0.998
_diffrn_measurement_device_type 'CCD area detector'
_diffrn_measurement_method 'phi and omega scans'
_diffrn_radiation_type MoK\a
_diffrn_radiation_wavelength 0.71073
_diffrn_reflns_av_R_equivalents 0.0450
_diffrn_reflns_av_unetI/netI 0.0916
_diffrn_reflns_Laue_measured_fraction_full 0.998
_diffrn_reflns_Laue_measured_fraction_max 0.998
_diffrn_reflns_limit_h_max 10
_diffrn_reflns_limit_h_min -11
_diffrn_reflns_limit_k_max 12
_diffrn_reflns_limit_k_min -14
_diffrn_reflns_limit_l_max 17
_diffrn_reflns_limit_l_min -17
_diffrn_reflns_number 9292
_diffrn_reflns_point_group_measured_fraction_full 0.835
_diffrn_reflns_point_group_measured_fraction_max 0.832
_diffrn_reflns_theta_full 25.242
_diffrn_reflns_theta_max 25.496
_diffrn_reflns_theta_min 2.161
_exptl_absorpt_coefficient_mu 2.555
_exptl_absorpt_correction_T_max 0.7456
_exptl_absorpt_correction_T_min 0.6018
_exptl_absorpt_correction_type multi-scan
_exptl_absorpt_process_details sadabs
_exptl_crystal_colour colorless
_exptl_crystal_density_diffrn 1.459
_exptl_crystal_description prismatic
_exptl_crystal_F_000 720
_exptl_crystal_size_max 0.220
_exptl_crystal_size_mid 0.140
_exptl_crystal_size_min 0.120
_refine_diff_density_max 0.403
_refine_diff_density_min -0.229
_refine_diff_density_rms 0.055
_refine_ls_abs_structure_details
; 
 Flack x determined using 937 quotients [(I+)-(I-)]/[(I+)+(I-)] 
 (Parsons and Flack (2004), Acta Cryst. A60, s61). 
;
_refine_ls_abs_structure_Flack 0.027(12)
_refine_ls_extinction_method none
_refine_ls_goodness_of_fit_ref 0.964
_refine_ls_hydrogen_treatment constr
_refine_ls_matrix_type full
_refine_ls_number_parameters 415
_refine_ls_number_reflns 4979
_refine_ls_number_restraints 43
_refine_ls_restrained_S_all 0.964
_refine_ls_R_factor_all 0.0885
_refine_ls_R_factor_gt 0.0458
_refine_ls_shift/su_max 0.000
_refine_ls_shift/su_mean 0.000
_refine_ls_structure_factor_coef Fsqd
_refine_ls_weighting_details 'w=1/[\s^2^(Fo^2^)+(0.0102P)^2^] where P=(Fo^2^+2Fc^2^)/3'
_refine_ls_weighting_scheme calc
_refine_ls_wR_factor_gt 0.0861
_refine_ls_wR_factor_ref 0.1008
_reflns_Friedel_coverage 0.584
_reflns_Friedel_fraction_full 0.652
_reflns_Friedel_fraction_max 0.648
_reflns_number_gt 3123
_reflns_number_total 4979
_reflns_threshold_expression 'I > 2\s(I)'
_cod_data_source_file ol7b00862_si_004.cif
_cod_data_source_block cd16426
_cod_database_code 1546222
_shelx_space_group_comment
; 
The symmetry employed for this shelxl refinement is uniquely defined 
by the following loop, which should always be used as a source of 
symmetry information in preference to the above space-group names. 
They are only intended as comments. 
;
_shelx_estimated_absorpt_t_min 0.603
_shelx_estimated_absorpt_t_max 0.749
_shelxl_version_number 2013-4

loop_
_space_group_symop_operation_xyz
'x, y, z'
'-x, y+1/2, -z'

loop_
_atom_site_label
_atom_site_type_symbol
_atom_site_fract_x
_atom_site_fract_y
_atom_site_fract_z
_atom_site_U_iso_or_equiv
_atom_site_adp_type
_atom_site_occupancy
_atom_site_site_symmetry_order
_atom_site_calc_flag
_atom_site_refinement_flags_posn
_atom_site_refinement_flags_adp
_atom_site_refinement_flags_occupancy
_atom_site_disorder_assembly
_atom_site_disorder_group
Br1 Br 0.46745(10) -0.28282(6) 0.13118(7) 0.0912(4) Uani 1 1 d . . . . .
Br2 Br 0.91414(9) -0.30113(6) 0.35127(6) 0.0829(3) Uani 1 1 d . . . . .
O1 O 0.3913(6) 0.1384(5) 0.3329(4) 0.0765(18) Uani 1 1 d . . . . .
O2 O 0.9131(7) 0.1446(5) 0.1773(4) 0.0774(18) Uani 1 1 d . . . . .
C1 C 0.1932(7) 0.3939(6) 0.0762(5) 0.0522(19) Uani 1 1 d . . . . .
C2 C 0.1470(9) 0.4470(8) -0.0050(6) 0.072(2) Uani 1 1 d . . . . .
H2 H 0.1366 0.5266 -0.0064 0.087 Uiso 1 1 calc R U . . .
C3 C 0.1165(9) 0.3855(9) -0.0828(6) 0.073(3) Uani 1 1 d . . . . .
H3 H 0.0874 0.4232 -0.1365 0.087 Uiso 1 1 calc R U . . .
C4 C 0.1291(10) 0.2665(8) -0.0816(5) 0.083(3) Uani 1 1 d . . . . .
H4 H 0.1074 0.2237 -0.1341 0.100 Uiso 1 1 calc R U . . .
C5 C 0.1742(7) 0.2129(8) -0.0018(4) 0.0630(19) Uani 1 1 d . . . . .
H5 H 0.1805 0.1331 -0.0006 0.076 Uiso 1 1 calc R U . . .
C6 C 0.2103(7) 0.2739(6) 0.0768(5) 0.0466(17) Uani 1 1 d . . . . .
C7 C 0.2624(6) 0.2166(6) 0.1623(4) 0.0401(15) Uani 1 1 d . . . . .
C8 C 0.2552(7) 0.2715(5) 0.2429(4) 0.0386(16) Uani 1 1 d . . . . .
C9 C 0.1846(7) 0.3891(6) 0.2445(5) 0.0497(18) Uani 1 1 d . . . . .
H9 H 0.0821 0.3761 0.2359 0.060 Uiso 1 1 calc R U . . .
C10 C 0.2282(9) 0.4583(6) 0.1631(6) 0.062(2) Uani 1 1 d . . . . .
H10A H 0.1790 0.5315 0.1614 0.074 Uiso 1 1 calc R U . . .
H10B H 0.3294 0.4734 0.1691 0.074 Uiso 1 1 calc R U . . .
C11 C 0.3125(7) 0.2188(7) 0.3306(4) 0.0491(17) Uani 1 1 d . . . . .
C12 C 0.2764(9) 0.2747(7) 0.4186(5) 0.068(2) Uani 1 1 d . . . . .
H12A H 0.3641 0.3008 0.4496 0.081 Uiso 1 1 calc R U . . .
H12B H 0.2367 0.2162 0.4568 0.081 Uiso 1 1 calc R U . . .
C13 C 0.1742(10) 0.3753(8) 0.4126(6) 0.077(3) Uani 1 1 d . . . . .
H13A H 0.0776 0.3473 0.4037 0.093 Uiso 1 1 calc R U . . .
H13B H 0.1818 0.4191 0.4689 0.093 Uiso 1 1 calc R U . . .
C14 C 0.2094(9) 0.4510(7) 0.3337(6) 0.072(3) Uani 1 1 d . . . . .
H14A H 0.1510 0.5196 0.3335 0.087 Uiso 1 1 calc R U . . .
H14B H 0.3079 0.4745 0.3410 0.087 Uiso 1 1 calc R U . . .
C15 C 0.3149(8) 0.0958(5) 0.1545(4) 0.0427(17) Uani 1 1 d . . . . .
C16 C 0.4404(8) 0.0706(6) 0.1182(5) 0.0516(19) Uani 1 1 d . . . . .
H16 H 0.4959 0.1303 0.0979 0.062 Uiso 1 1 calc R U . . .
C17 C 0.4878(8) -0.0410(7) 0.1107(5) 0.061(2) Uani 1 1 d . . . . .
H17 H 0.5752 -0.0567 0.0873 0.073 Uiso 1 1 calc R U . . .
C18 C 0.4024(8) -0.1280(6) 0.1387(5) 0.0536(19) Uani 1 1 d . . . . .
C19 C 0.2745(8) -0.1072(6) 0.1727(5) 0.0522(19) Uani 1 1 d . . . . .
H19 H 0.2183 -0.1676 0.1911 0.063 Uiso 1 1 calc R U . . .
C20 C 0.2292(8) 0.0049(6) 0.1797(5) 0.048(2) Uani 1 1 d . . . . .
H20 H 0.1406 0.0201 0.2015 0.057 Uiso 1 1 calc R U . . .
C21 C 0.6610(7) 0.3778(6) 0.4161(5) 0.0525(19) Uani 1 1 d . . . . .
C22 C 0.6169(8) 0.4305(7) 0.4953(6) 0.066(2) Uani 1 1 d . . . . .
H22 H 0.5817 0.5052 0.4928 0.079 Uiso 1 1 calc R U . . .
C23 C 0.6256(8) 0.3724(8) 0.5766(6) 0.070(2) Uani 1 1 d . . . . .
H23 H 0.5963 0.4079 0.6291 0.084 Uiso 1 1 calc R U . . .
C24 C 0.6766(9) 0.2630(8) 0.5810(5) 0.075(3) Uani 1 1 d . . . . .
H24 H 0.6797 0.2235 0.6362 0.090 Uiso 1 1 calc R U . . .
C25 C 0.7242(7) 0.2100(7) 0.5036(4) 0.0579(18) Uani 1 1 d . . . . .
H25 H 0.7602 0.1355 0.5073 0.069 Uiso 1 1 calc R U . . .
C26 C 0.7181(7) 0.2676(6) 0.4212(5) 0.0480(18) Uani 1 1 d . . . . .
C27 C 0.7709(6) 0.2164(6) 0.3375(4) 0.0406(15) Uani 1 1 d . . . . .
C28 C 0.7847(7) 0.2796(6) 0.2625(5) 0.0437(17) Uani 1 1 d . . . . .
C29 C 0.7498(9) 0.4078(6) 0.2622(5) 0.060(2) Uani 1 1 d D . . . .
H29 H 0.8354 0.4460 0.2810 0.090 Uiso 0.6 1 d R U P A 1
H29' H 0.8344 0.4420 0.2880 0.090 Uiso 0.4 1 d R U P B 2
C30 C 0.6390(9) 0.4352(6) 0.3247(6) 0.066(2) Uani 1 1 d . . . . .
H30A H 0.5478 0.4119 0.2969 0.079 Uiso 1 1 calc R U . . .
H30B H 0.6364 0.5179 0.3335 0.079 Uiso 1 1 calc R U . . .
C31 C 0.8394(7) 0.2293(6) 0.1772(5) 0.0489(18) Uani 1 1 d . . . . .
C32 C 0.7996(9) 0.2868(6) 0.0881(5) 0.065(2) Uani 1 1 d D . . . .
H32A H 0.7064 0.2610 0.0671 0.078 Uiso 0.6 1 d R U P C 1
H32B H 0.8654 0.2620 0.0441 0.078 Uiso 0.6 1 d R U P C 1
H32C H 0.7544 0.2310 0.0461 0.078 Uiso 0.4 1 d R U P D 2
H32D H 0.8834 0.3160 0.0621 0.078 Uiso 0.4 1 d R U P D 2
C33 C 0.7975(14) 0.4160(9) 0.0913(9) 0.057(2) Uani 0.6 1 d D U P E 1
H33A H 0.7665 0.4474 0.0323 0.069 Uiso 0.6 1 calc R U P E 1
H33B H 0.8911 0.4459 0.1086 0.069 Uiso 0.6 1 calc R U P E 1
C34 C 0.6926(14) 0.4465(13) 0.1630(9) 0.058(3) Uani 0.6 1 d D U P E 1
H34A H 0.6025 0.4091 0.1478 0.069 Uiso 0.6 1 calc R U P E 1
H34B H 0.6767 0.5289 0.1625 0.069 Uiso 0.6 1 calc R U P E 1
C33' C 0.695(2) 0.3916(14) 0.1036(13) 0.060(3) Uani 0.4 1 d D U P E 2
H33C H 0.6777 0.4330 0.0467 0.072 Uiso 0.4 1 calc R U P E 2
H33D H 0.6046 0.3621 0.1219 0.072 Uiso 0.4 1 calc R U P E 2
C34' C 0.754(2) 0.4710(17) 0.1742(12) 0.059(3) Uani 0.4 1 d D U P E 2
H34C H 0.6976 0.5406 0.1756 0.071 Uiso 0.4 1 calc R U P E 2
H34D H 0.8508 0.4917 0.1623 0.071 Uiso 0.4 1 calc R U P E 2
C35 C 0.8068(7) 0.0903(6) 0.3417(4) 0.0392(16) Uani 1 1 d . . . . .
C36 C 0.9421(7) 0.0520(6) 0.3676(5) 0.0508(19) Uani 1 1 d . . . . .
H36 H 1.0127 0.1055 0.3829 0.061 Uiso 1 1 calc R U . . .
C37 C 0.9746(8) -0.0628(6) 0.3710(5) 0.057(2) Uani 1 1 d . . . . .
H37 H 1.0660 -0.0874 0.3883 0.068 Uiso 1 1 calc R U . . .
C38 C 0.8692(8) -0.1408(5) 0.3484(4) 0.0477(18) Uani 1 1 d . . . . .
C39 C 0.7363(8) -0.1080(6) 0.3228(5) 0.056(2) Uani 1 1 d . . . . .
H39 H 0.6667 -0.1622 0.3072 0.068 Uiso 1 1 calc R U . . .
C40 C 0.7054(8) 0.0085(5) 0.3201(5) 0.0482(19) Uani 1 1 d . . . . .
H40 H 0.6134 0.0320 0.3033 0.058 Uiso 1 1 calc R U . . .

loop_
_atom_site_aniso_label
_atom_site_aniso_U_11
_atom_site_aniso_U_22
_atom_site_aniso_U_33
_atom_site_aniso_U_23
_atom_site_aniso_U_13
_atom_site_aniso_U_12
Br1 0.0938(6) 0.0439(5) 0.1347(8) -0.0149(6) -0.0054(6) 0.0233(5)
Br2 0.1123(7) 0.0387(5) 0.0966(6) -0.0007(5) -0.0027(5) 0.0223(5)
O1 0.097(5) 0.074(4) 0.057(4) 0.001(3) -0.010(3) 0.033(3)
O2 0.105(5) 0.059(4) 0.070(4) 0.005(3) 0.025(3) 0.035(3)
C1 0.043(4) 0.045(5) 0.071(5) 0.011(4) 0.017(4) 0.005(3)
C2 0.067(6) 0.072(6) 0.078(6) 0.030(5) 0.012(5) 0.015(5)
C3 0.063(6) 0.104(8) 0.051(5) 0.025(5) 0.004(4) 0.019(5)
C4 0.094(7) 0.100(8) 0.054(5) -0.002(5) -0.002(5) 0.028(6)
C5 0.076(5) 0.069(5) 0.044(4) 0.003(5) 0.002(4) 0.020(5)
C6 0.041(4) 0.050(4) 0.049(4) 0.002(4) 0.007(4) 0.006(3)
C7 0.042(4) 0.036(4) 0.042(4) 0.003(4) -0.001(3) -0.005(4)
C8 0.033(4) 0.033(3) 0.049(4) -0.002(3) 0.002(3) 0.001(3)
C9 0.044(4) 0.038(4) 0.068(5) -0.008(4) 0.007(4) -0.004(3)
C10 0.066(6) 0.034(4) 0.083(6) 0.005(4) -0.004(5) -0.001(4)
C11 0.052(4) 0.052(5) 0.042(4) -0.003(4) -0.003(4) -0.001(4)
C12 0.071(6) 0.073(6) 0.059(5) -0.009(4) 0.003(5) -0.002(4)
C13 0.082(6) 0.083(7) 0.069(6) -0.028(5) 0.014(5) 0.004(5)
C14 0.070(6) 0.057(5) 0.090(7) -0.028(5) 0.000(5) 0.007(4)
C15 0.054(5) 0.034(4) 0.039(4) 0.004(3) -0.003(4) 0.002(3)
C16 0.048(5) 0.041(4) 0.067(5) -0.001(4) 0.018(4) 0.003(3)
C17 0.043(4) 0.057(5) 0.083(6) -0.003(4) 0.014(4) 0.009(4)
C18 0.060(5) 0.040(4) 0.059(5) -0.005(4) -0.007(4) 0.013(4)
C19 0.052(5) 0.035(4) 0.069(5) 0.005(4) 0.003(4) -0.006(3)
C20 0.043(5) 0.041(4) 0.060(5) 0.005(4) 0.012(4) 0.005(3)
C21 0.050(5) 0.038(4) 0.070(5) -0.008(4) 0.008(4) -0.001(3)
C22 0.074(6) 0.046(5) 0.078(6) -0.019(5) 0.013(5) 0.001(4)
C23 0.053(5) 0.087(7) 0.069(6) -0.027(5) 0.001(4) 0.000(5)
C24 0.099(7) 0.081(7) 0.046(5) -0.006(4) 0.005(5) -0.005(5)
C25 0.072(5) 0.051(4) 0.050(4) -0.006(5) 0.005(4) 0.009(5)
C26 0.045(4) 0.046(4) 0.053(4) -0.009(4) 0.002(4) 0.007(3)
C27 0.035(3) 0.038(4) 0.049(4) 0.000(4) -0.001(3) 0.005(3)
C28 0.042(4) 0.036(4) 0.053(4) -0.004(4) 0.002(4) 0.006(3)
C29 0.070(5) 0.038(4) 0.073(5) 0.012(4) 0.011(5) 0.011(4)
C30 0.068(6) 0.041(5) 0.090(6) 0.007(4) 0.016(5) 0.018(4)
C31 0.057(4) 0.039(5) 0.050(4) 0.007(4) 0.004(4) -0.003(4)
C32 0.070(6) 0.071(5) 0.054(5) 0.005(4) 0.004(4) 0.006(4)
C33 0.055(7) 0.045(6) 0.072(6) 0.016(4) 0.005(6) -0.002(5)
C34 0.056(7) 0.044(6) 0.074(6) 0.012(4) 0.005(6) -0.003(5)
C33' 0.059(7) 0.047(6) 0.074(6) 0.014(5) 0.003(6) -0.001(6)
C34' 0.057(7) 0.045(6) 0.074(6) 0.014(5) 0.005(6) -0.002(6)
C35 0.038(4) 0.042(4) 0.038(4) 0.004(3) 0.007(3) 0.004(3)
C36 0.044(5) 0.039(4) 0.068(5) 0.008(4) 0.000(4) -0.002(3)
C37 0.048(5) 0.051(5) 0.071(5) 0.005(4) 0.000(4) 0.008(4)
C38 0.075(5) 0.022(3) 0.045(4) -0.002(3) -0.002(4) 0.010(3)
C39 0.050(5) 0.041(4) 0.076(5) 0.001(4) -0.013(4) 0.004(3)
C40 0.042(5) 0.040(4) 0.063(5) -0.001(4) -0.002(4) 0.002(3)

loop_
_atom_type_symbol
_atom_type_description
_atom_type_scat_dispersion_real
_atom_type_scat_dispersion_imag
_atom_type_scat_source
C C 0.0033 0.0016 'International Tables Vol C Tables 4.2.6.8 and 6.1.1.4'
H H 0.0000 0.0000 'International Tables Vol C Tables 4.2.6.8 and 6.1.1.4'
O O 0.0106 0.0060 'International Tables Vol C Tables 4.2.6.8 and 6.1.1.4'
Br Br -0.2901 2.4595 'International Tables Vol C Tables 4.2.6.8 and 6.1.1.4'

loop_
_geom_angle_atom_site_label_1
_geom_angle_atom_site_label_2
_geom_angle_atom_site_label_3
_geom_angle
C2 C1 C6 118.5(7)
C2 C1 C10 123.4(7)
C6 C1 C10 118.1(7)
C3 C2 C1 121.7(8)
C3 C2 H2 119.2
C1 C2 H2 119.2
C2 C3 C4 119.9(8)
C2 C3 H3 120.0
C4 C3 H3 120.0
C5 C4 C3 119.0(8)
C5 C4 H4 120.5
C3 C4 H4 120.5
C4 C5 C6 122.0(8)
C4 C5 H5 119.0
C6 C5 H5 119.0
C5 C6 C1 118.8(7)
C5 C6 C7 122.2(6)
C1 C6 C7 119.0(6)
C8 C7 C6 120.0(6)
C8 C7 C15 123.0(6)
C6 C7 C15 116.9(5)
C7 C8 C11 121.7(6)
C7 C8 C9 118.8(6)
C11 C8 C9 119.4(6)
C14 C9 C10 113.4(6)
C14 C9 C8 113.5(6)
C10 C9 C8 109.0(6)
C14 C9 H9 106.8
C10 C9 H9 106.8
C8 C9 H9 106.8
C1 C10 C9 110.4(6)
C1 C10 H10A 109.6
C9 C10 H10A 109.6
C1 C10 H10B 109.6
C9 C10 H10B 109.6
H10A C10 H10B 108.1
O1 C11 C8 122.6(7)
O1 C11 C12 119.1(7)
C8 C11 C12 118.2(7)
C11 C12 C13 117.3(7)
C11 C12 H12A 108.0
C13 C12 H12A 108.0
C11 C12 H12B 108.0
C13 C12 H12B 108.0
H12A C12 H12B 107.2
C14 C13 C12 109.2(7)
C14 C13 H13A 109.8
C12 C13 H13A 109.8
C14 C13 H13B 109.8
C12 C13 H13B 109.8
H13A C13 H13B 108.3
C9 C14 C13 111.1(7)
C9 C14 H14A 109.4
C13 C14 H14A 109.4
C9 C14 H14B 109.4
C13 C14 H14B 109.4
H14A C14 H14B 108.0
C16 C15 C20 118.2(6)
C16 C15 C7 122.2(6)
C20 C15 C7 119.5(7)
C15 C16 C17 122.0(7)
C15 C16 H16 119.0
C17 C16 H16 119.0
C18 C17 C16 118.1(7)
C18 C17 H17 121.0
C16 C17 H17 121.0
C19 C18 C17 122.1(7)
C19 C18 Br1 119.1(6)
C17 C18 Br1 118.8(6)
C18 C19 C20 118.9(7)
C18 C19 H19 120.5
C20 C19 H19 120.5
C19 C20 C15 120.7(7)
C19 C20 H20 119.6
C15 C20 H20 119.6
C26 C21 C22 119.5(7)
C26 C21 C30 119.4(7)
C22 C21 C30 121.0(7)
C23 C22 C21 120.1(8)
C23 C22 H22 119.9
C21 C22 H22 119.9
C24 C23 C22 120.4(8)
C24 C23 H23 119.8
C22 C23 H23 119.8
C23 C24 C25 120.4(8)
C23 C24 H24 119.8
C25 C24 H24 119.8
C26 C25 C24 120.1(7)
C26 C25 H25 119.9
C24 C25 H25 119.9
C25 C26 C21 119.4(7)
C25 C26 C27 122.3(6)
C21 C26 C27 118.4(7)
C28 C27 C26 121.1(6)
C28 C27 C35 122.5(6)
C26 C27 C35 116.4(6)
C27 C28 C31 121.8(6)
C27 C28 C29 120.5(6)
C31 C28 C29 117.6(6)
C30 C29 C34' 119.4(11)
C30 C29 C28 111.9(6)
C34' C29 C28 117.9(10)
C30 C29 C34 107.1(7)
C28 C29 C34 109.9(8)
C30 C29 H29 110.0
C28 C29 H29 106.1
C34 C29 H29 111.8
C30 C29 H29' 105.9
C34' C29 H29' 94.3
C28 C29 H29' 103.4
C29 C30 C21 113.3(6)
C29 C30 H30A 108.9
C21 C30 H30A 108.9
C29 C30 H30B 108.9
C21 C30 H30B 108.9
H30A C30 H30B 107.7
O2 C31 C32 118.7(7)
O2 C31 C28 123.0(7)
C32 C31 C28 118.3(6)
C31 C32 C33 114.9(8)
C31 C32 C33' 110.1(9)
C31 C32 H32A 108.7
C33 C32 H32A 107.9
C31 C32 H32B 108.2
C33 C32 H32B 109.2
H32A C32 H32B 107.6
C31 C32 H32C 109.5
C33' C32 H32C 110.3
C31 C32 H32D 109.6
C33' C32 H32D 108.6
H32C C32 H32D 108.8
C32 C33 C34 105.4(10)
C32 C33 H33A 110.7
C34 C33 H33A 110.7
C32 C33 H33B 110.7
C34 C33 H33B 110.7
H33A C33 H33B 108.8
C33 C34 C29 111.4(10)
C33 C34 H34A 109.3
C29 C34 H34A 109.3
C33 C34 H34B 109.3
C29 C34 H34B 109.3
H34A C34 H34B 108.0
C34' C33' C32 111.5(15)
C34' C33' H33C 109.3
C32 C33' H33C 109.3
C34' C33' H33D 109.3
C32 C33' H33D 109.3
H33C C33' H33D 108.0
C33' C34' C29 105.8(15)
C33' C34' H34C 110.6
C29 C34' H34C 110.6
C33' C34' H34D 110.6
C29 C34' H34D 110.6
H34C C34' H34D 108.7
C40 C35 C36 117.4(6)
C40 C35 C27 120.8(6)
C36 C35 C27 121.8(6)
C37 C36 C35 121.6(6)
C37 C36 H36 119.2
C35 C36 H36 119.2
C36 C37 C38 118.5(7)
C36 C37 H37 120.8
C38 C37 H37 120.8
C39 C38 C37 122.1(6)
C39 C38 Br2 119.0(5)
C37 C38 Br2 118.8(5)
C38 C39 C40 118.5(7)
C38 C39 H39 120.7
C40 C39 H39 120.7
C35 C40 C39 121.8(6)
C35 C40 H40 119.1
C39 C40 H40 119.1

loop_
_geom_bond_atom_site_label_1
_geom_bond_atom_site_label_2
_geom_bond_distance
Br1 C18 1.908(7)
Br2 C38 1.912(6)
O1 C11 1.194(8)
O2 C31 1.206(8)
C1 C2 1.391(10)
C1 C6 1.405(9)
C1 C10 1.499(10)
C2 C3 1.364(11)
C2 H2 0.9300
C3 C4 1.389(12)
C3 H3 0.9300
C4 C5 1.373(9)
C4 H4 0.9300
C5 C6 1.380(9)
C5 H5 0.9300
C6 C7 1.479(8)
C7 C8 1.350(8)
C7 C15 1.497(9)
C8 C11 1.498(9)
C8 C9 1.522(9)
C9 C14 1.500(9)
C9 C10 1.517(10)
C9 H9 0.9800
C10 H10A 0.9700
C10 H10B 0.9700
C11 C12 1.503(10)
C12 C13 1.516(11)
C12 H12A 0.9700
C12 H12B 0.9700
C13 C14 1.507(11)
C13 H13A 0.9700
C13 H13B 0.9700
C14 H14A 0.9700
C14 H14B 0.9700
C15 C16 1.358(9)
C15 C20 1.394(9)
C16 C17 1.378(10)
C16 H16 0.9300
C17 C18 1.372(10)
C17 H17 0.9300
C18 C19 1.354(10)
C19 C20 1.377(9)
C19 H19 0.9300
C20 H20 0.9300
C21 C26 1.391(9)
C21 C22 1.399(10)
C21 C30 1.503(10)
C22 C23 1.370(11)
C22 H22 0.9300
C23 C24 1.360(10)
C23 H23 0.9300
C24 C25 1.391(10)
C24 H24 0.9300
C25 C26 1.381(9)
C25 H25 0.9300
C26 C27 1.476(9)
C27 C28 1.337(9)
C27 C35 1.505(9)
C28 C31 1.500(9)
C28 C29 1.526(9)
C29 C30 1.465(10)
C29 C34' 1.489(18)
C29 C34 1.589(14)
C29 H29 0.9484
C29 H29' 0.9504
C30 H30A 0.9700
C30 H30B 0.9700
C31 C32 1.497(10)
C32 C33 1.503(11)
C32 C33' 1.594(16)
C32 H32A 0.9628
C32 H32B 0.9662
C32 H32C 0.9761
C32 H32D 0.9608
C33 C34 1.527(16)
C33 H33A 0.9700
C33 H33B 0.9700
C34 H34A 0.9700
C34 H34B 0.9700
C33' C34' 1.47(2)
C33' H33C 0.9700
C33' H33D 0.9700
C34' H34C 0.9700
C34' H34D 0.9700
C35 C40 1.373(9)
C35 C36 1.385(9)
C36 C37 1.370(9)
C36 H36 0.9300
C37 C38 1.373(10)
C37 H37 0.9300
C38 C39 1.344(9)
C39 C40 1.386(9)
C39 H39 0.9300
C40 H40 0.9300

loop_
_geom_torsion_atom_site_label_1
_geom_torsion_atom_site_label_2
_geom_torsion_atom_site_label_3
_geom_torsion_atom_site_label_4
_geom_torsion
C6 C1 C2 C3 0.9(12)
C10 C1 C2 C3 179.8(8)
C1 C2 C3 C4 1.1(13)
C2 C3 C4 C5 -0.9(13)
C3 C4 C5 C6 -1.5(12)
C4 C5 C6 C1 3.5(11)
C4 C5 C6 C7 -178.4(7)
C2 C1 C6 C5 -3.1(10)
C10 C1 C6 C5 177.9(7)
C2 C1 C6 C7 178.7(6)
C10 C1 C6 C7 -0.3(10)
C5 C6 C7 C8 -159.6(7)
C1 C6 C7 C8 18.5(9)
C5 C6 C7 C15 17.4(9)
C1 C6 C7 C15 -164.5(6)
C6 C7 C8 C11 -177.3(6)
C15 C7 C8 C11 5.8(10)
C6 C7 C8 C9 3.8(9)
C15 C7 C8 C9 -173.1(6)
C7 C8 C9 C14 -168.2(7)
C11 C8 C9 C14 12.8(9)
C7 C8 C9 C10 -40.8(8)
C11 C8 C9 C10 140.2(6)
C2 C1 C10 C9 144.0(7)
C6 C1 C10 C9 -37.1(9)
C14 C9 C10 C1 -176.9(6)
C8 C9 C10 C1 55.6(8)
C7 C8 C11 O1 15.4(11)
C9 C8 C11 O1 -165.7(7)
C7 C8 C11 C12 -168.7(7)
C9 C8 C11 C12 10.2(9)
O1 C11 C12 C13 -179.1(8)
C8 C11 C12 C13 4.9(11)
C11 C12 C13 C14 -41.4(10)
C10 C9 C14 C13 -175.9(7)
C8 C9 C14 C13 -50.8(9)
C12 C13 C14 C9 65.1(9)
C8 C7 C15 C16 -110.1(8)
C6 C7 C15 C16 72.9(8)
C8 C7 C15 C20 74.0(8)
C6 C7 C15 C20 -103.0(7)
C20 C15 C16 C17 -3.6(10)
C7 C15 C16 C17 -179.6(6)
C15 C16 C17 C18 1.8(11)
C16 C17 C18 C19 0.2(11)
C16 C17 C18 Br1 -178.8(5)
C17 C18 C19 C20 -0.2(11)
Br1 C18 C19 C20 178.7(5)
C18 C19 C20 C15 -1.7(11)
C16 C15 C20 C19 3.6(10)
C7 C15 C20 C19 179.6(6)
C26 C21 C22 C23 -2.2(11)
C30 C21 C22 C23 173.8(7)
C21 C22 C23 C24 -0.2(12)
C22 C23 C24 C25 1.7(12)
C23 C24 C25 C26 -0.9(12)
C24 C25 C26 C21 -1.5(11)
C24 C25 C26 C27 178.3(7)
C22 C21 C26 C25 3.0(11)
C30 C21 C26 C25 -173.1(7)
C22 C21 C26 C27 -176.8(6)
C30 C21 C26 C27 7.1(10)
C25 C26 C27 C28 -169.3(6)
C21 C26 C27 C28 10.4(10)
C25 C26 C27 C35 11.0(9)
C21 C26 C27 C35 -169.2(6)
C26 C27 C28 C31 179.4(6)
C35 C27 C28 C31 -0.9(10)
C26 C27 C28 C29 1.6(9)
C35 C27 C28 C29 -178.7(6)
C27 C28 C29 C30 -30.0(9)
C31 C28 C29 C30 152.1(6)
C27 C28 C29 C34' -174.3(11)
C31 C28 C29 C34' 7.9(13)
C27 C28 C29 C34 -148.9(7)
C31 C28 C29 C34 33.2(9)
C34' C29 C30 C21 -171.3(10)
C28 C29 C30 C21 45.0(9)
C34 C29 C30 C21 165.6(8)
C26 C21 C30 C29 -35.7(10)
C22 C21 C30 C29 148.2(7)
C27 C28 C31 O2 -23.6(11)
C29 C28 C31 O2 154.2(7)
C27 C28 C31 C32 156.1(6)
C29 C28 C31 C32 -26.1(9)
O2 C31 C32 C33 -141.5(9)
C28 C31 C32 C33 38.9(11)
O2 C31 C32 C33' 176.6(9)
C28 C31 C32 C33' -3.1(11)
C31 C32 C33 C34 -57.5(12)
C33' C32 C33 C34 34.0(12)
C32 C33 C34 C29 66.7(13)
C30 C29 C34 C33 -177.1(10)
C34' C29 C34 C33 59(3)
C28 C29 C34 C33 -55.3(12)
C31 C32 C33' C34' 53.0(17)
C33 C32 C33' C34' -52.2(13)
C32 C33' C34' C29 -70.0(19)
C30 C29 C34' C33' -102.9(16)
C28 C29 C34' C33' 38.6(19)
C34 C29 C34' C33' -38(2)
C28 C27 C35 C40 -91.2(8)
C26 C27 C35 C40 88.5(8)
C28 C27 C35 C36 89.0(8)
C26 C27 C35 C36 -91.4(8)
C40 C35 C36 C37 0.4(11)
C27 C35 C36 C37 -179.8(7)
C35 C36 C37 C38 -0.1(11)
C36 C37 C38 C39 0.2(12)
C36 C37 C38 Br2 179.1(5)
C37 C38 C39 C40 -0.6(11)
Br2 C38 C39 C40 -179.4(5)
C36 C35 C40 C39 -0.7(11)
C27 C35 C40 C39 179.4(7)
C38 C39 C40 C35 0.8(11)
